data_4309268
loop_
_publ_author_name
'J\'ozef Utko'
'S\/lawomir Szafert'
'Lucjan B. Jerzykiewicz'
'Piotr Sobota'

_publ_contact_author_email plas@wchuwr.chem.uni.wroc.pl
_publ_contact_author_name 'Piotr Sobota'
_publ_contact_author_phone +48-(0)-71-375-73-06
_publ_section_title
;
Synthesis of Homoleptic Barium Alkoxides and Aryloxides and Their Reactions
with Al(CH3)3: a Convenient Route to Heterometallic Species
;
_journal_name_full 'Inorganic Chemistry'
_journal_page_first 5194
_journal_page_last 5196
_journal_paper_doi 10.1021/ic0503129
_journal_volume 44
_journal_year 2005
_chemical_formula_sum 'C12 H28 Ba O9'
_chemical_formula_weight 453.68
_chemical_name_systematic
;
 ?
;
_space_group_IT_number 2
_symmetry_cell_setting triclinic
_symmetry_Int_Tables_number 2
_symmetry_space_group_name_Hall '-P 1'
_symmetry_space_group_name_H-M 'P -1'
_atom_sites_solution_hydrogens geom
_atom_sites_solution_primary direct
_atom_sites_solution_secondary difmap
_audit_creation_method SHELXL-97
_cell_angle_alpha 69.95(1)
_cell_angle_beta 77.33(1)
_cell_angle_gamma 60.93(1)
_cell_formula_units_Z 2
_cell_length_a 9.568(2)
_cell_length_b 9.764(2)
_cell_length_c 11.541(2)
_cell_measurement_reflns_used 2803
_cell_measurement_temperature 100(1)
_cell_measurement_theta_max 26
_cell_measurement_theta_min 2
_cell_volume 883.4(3)
_computing_cell_refinement 'Oxford Diffraion software, CrystAlis 1.171'
_computing_data_collection 'Oxford Diffraion software, CrystAlis 1.171'
_computing_data_reduction 'Oxford Diffraion software, CrystAlis 1.171'
_computing_molecular_graphics 'SHELXTL-NT V5.1, Bruker AXS 1999'
_computing_publication_material 'SHELXTL-NT V5.1, Bruker AXS 1999'
_computing_structure_refinement 'SHELXTL-NT V5.1, Bruker AXS 1999'
_computing_structure_solution 'SHELXTL-NT V5.1, Bruker AXS 1999'
_diffrn_ambient_temperature 100(2)
_diffrn_measured_fraction_theta_full 0.872
_diffrn_measured_fraction_theta_max 0.872
_diffrn_measurement_device_type 'Kuma KM4CCD kappa-axis diffractometer'
_diffrn_measurement_method \w
_diffrn_radiation_monochromator graphite
_diffrn_radiation_source 'fine-focus sealed tube'
_diffrn_radiation_type MoK\a
_diffrn_radiation_wavelength 0.71073
_diffrn_reflns_av_R_equivalents 0.0490
_diffrn_reflns_av_sigmaI/netI 0.0537
_diffrn_reflns_limit_h_max 12
_diffrn_reflns_limit_h_min -12
_diffrn_reflns_limit_k_max 11
_diffrn_reflns_limit_k_min -13
_diffrn_reflns_limit_l_max 15
_diffrn_reflns_limit_l_min -12
_diffrn_reflns_number 6124
_diffrn_reflns_theta_full 28.47
_diffrn_reflns_theta_max 28.47
_diffrn_reflns_theta_min 3.51
_exptl_absorpt_coefficient_mu 2.286
_exptl_absorpt_correction_T_max 0.5041
_exptl_absorpt_correction_T_min 0.4443
_exptl_absorpt_correction_type analytical
_exptl_crystal_colour colorless
_exptl_crystal_density_diffrn 1.706
_exptl_crystal_density_method 'not measured'
_exptl_crystal_description block
_exptl_crystal_F_000 456
_exptl_crystal_size_max 0.4
_exptl_crystal_size_mid 0.3
_exptl_crystal_size_min 0.3
_refine_diff_density_max 1.407
_refine_diff_density_min -1.120
_refine_diff_density_rms 0.117
_refine_ls_extinction_method none
_refine_ls_goodness_of_fit_ref 1.039
_refine_ls_hydrogen_treatment mixed
_refine_ls_matrix_type full
_refine_ls_number_parameters 215
_refine_ls_number_reflns 3890
_refine_ls_number_restraints 0
_refine_ls_restrained_S_all 1.039
_refine_ls_R_factor_all 0.0332
_refine_ls_R_factor_gt 0.0275
_refine_ls_shift/su_max 0.031
_refine_ls_shift/su_mean 0.002
_refine_ls_structure_factor_coef Fsqd
_refine_ls_weighting_details 'calc w=1/[\s^2^(Fo^2^)+(0.0312P)^2^+0.0000P] where P=(Fo^2^+2Fc^2^)/3'
_refine_ls_weighting_scheme calc
_refine_ls_wR_factor_gt 0.0639
_refine_ls_wR_factor_ref 0.0661
_reflns_number_gt 3493
_reflns_number_total 3890
_reflns_threshold_expression >2sigma(I)
_cod_data_source_file ic0503129rom20050301_122331_2.cif
_cod_data_source_block for_complex_2
_cod_depositor_comments
;
The following automatic conversions were performed:
'_symmetry_cell_setting' value 'Triclinic' changed to 'triclinic'
according to '/home/saulius/struct/CIF-dictionaries/cif_core.dic'
dictionary named 'cif_core.dic' version 2.4.1 from 2010-06-29.

Automatic conversion script
Id: cif_fix_enum 1527 2010-12-29 10:47:43Z saulius 
;
_cod_database_code 4309268

loop_
_symmetry_equiv_pos_as_xyz
'x, y, z'
'-x, -y, -z'

loop_
_atom_site_label
_atom_site_type_symbol
_atom_site_fract_x
_atom_site_fract_y
_atom_site_fract_z
_atom_site_U_iso_or_equiv
_atom_site_adp_type
_atom_site_occupancy
_atom_site_symmetry_multiplicity
_atom_site_calc_flag
_atom_site_refinement_flags
_atom_site_disorder_assembly
_atom_site_disorder_group
Ba Ba 0.02628(2) 0.47598(2) 0.253064(15) 0.01113(7) Uani 1 1 d . . .
O10 O -0.2563(3) 0.7552(3) 0.2172(2) 0.0226(5) Uani 1 1 d . . .
O11 O -0.2041(3) 0.5455(3) 0.4431(2) 0.0175(5) Uani 1 1 d . . .
O12 O -0.0432(3) 0.7018(3) 0.02522(19) 0.0162(4) Uani 1 1 d . . .
O20 O 0.3324(3) 0.4816(2) 0.16173(19) 0.0141(4) Uani 1 1 d . . .
O21 O 0.1303(3) 0.6499(3) 0.3401(2) 0.0167(5) Uani 1 1 d . . .
O22 O 0.2423(3) 0.2744(3) 0.1068(2) 0.0163(5) Uani 1 1 d . . .
O30 O 0.0562(3) 0.1494(2) 0.37534(19) 0.0132(4) Uani 1 1 d . . .
O31 O 0.2456(3) 0.2640(3) 0.4335(2) 0.0170(5) Uani 1 1 d . . .
O32 O -0.1367(3) 0.3522(3) 0.1685(2) 0.0169(5) Uani 1 1 d . . .
C11 C -0.3501(4) 0.6054(4) 0.3924(3) 0.0211(7) Uani 1 1 d . . .
H11A H -0.4342 0.6133 0.4581 0.025 Uiso 1 1 calc R . .
H11B H -0.3424 0.5299 0.3516 0.025 Uiso 1 1 calc R . .
C12 C -0.3931(4) 0.7715(4) 0.3002(3) 0.0224(7) Uani 1 1 d . . .
H12A H -0.4849 0.8042 0.2564 0.027 Uiso 1 1 calc R . .
H12B H -0.4188 0.8526 0.3419 0.027 Uiso 1 1 calc R . .
C13 C -0.2688(4) 0.8949(4) 0.1183(3) 0.0220(7) Uani 1 1 d . . .
H13A H -0.3022 0.9876 0.1494 0.026 Uiso 1 1 calc R . .
H13B H -0.3461 0.9224 0.0619 0.026 Uiso 1 1 calc R . .
C14 C -0.1026(4) 0.8498(4) 0.0535(3) 0.0195(7) Uani 1 1 d . . .
H14A H -0.1071 0.9352 -0.0220 0.023 Uiso 1 1 calc R . .
H14B H -0.0308 0.8406 0.1064 0.023 Uiso 1 1 calc R . .
C21 C 0.2683(4) 0.6678(4) 0.2770(3) 0.0169(6) Uani 1 1 d . . .
H21A H 0.3123 0.6956 0.3288 0.020 Uiso 1 1 calc R . .
H21B H 0.2373 0.7570 0.2020 0.020 Uiso 1 1 calc R . .
C22 C 0.3966(4) 0.5142(4) 0.2439(3) 0.0163(6) Uani 1 1 d . . .
H22A H 0.4906 0.5294 0.2044 0.020 Uiso 1 1 calc R . .
H22B H 0.4278 0.4234 0.3179 0.020 Uiso 1 1 calc R . .
C23 C 0.4460(4) 0.3379(4) 0.1257(3) 0.0157(6) Uani 1 1 d . . .
H23A H 0.4781 0.2446 0.1980 0.019 Uiso 1 1 calc R . .
H23B H 0.5406 0.3504 0.0842 0.019 Uiso 1 1 calc R . .
C24 C 0.3692(4) 0.3120(4) 0.0401(3) 0.0156(6) Uani 1 1 d . . .
H24A H 0.3275 0.4098 -0.0280 0.019 Uiso 1 1 calc R . .
H24B H 0.4481 0.2231 0.0063 0.019 Uiso 1 1 calc R . .
C31 C 0.2398(4) 0.1167(4) 0.5049(3) 0.0176(6) Uani 1 1 d . . .
H31A H 0.1545 0.1376 0.5696 0.021 Uiso 1 1 calc R . .
H31B H 0.3403 0.0410 0.5436 0.021 Uiso 1 1 calc R . .
C32 C 0.2103(4) 0.0433(4) 0.4223(3) 0.0162(6) Uani 1 1 d . . .
H32A H 0.2918 0.0288 0.3545 0.019 Uiso 1 1 calc R . .
H32B H 0.2157 -0.0627 0.4689 0.019 Uiso 1 1 calc R . .
C33 C 0.0227(4) 0.0830(4) 0.2982(3) 0.0152(6) Uani 1 1 d . . .
H33A H 0.0198 -0.0191 0.3462 0.018 Uiso 1 1 calc R . .
H33B H 0.1057 0.0617 0.2320 0.018 Uiso 1 1 calc R . .
C34 C -0.1374(4) 0.2044(4) 0.2453(3) 0.0185(7) Uani 1 1 d . . .
H34A H -0.1653 0.1572 0.1978 0.022 Uiso 1 1 calc R . .
H34B H -0.2188 0.2270 0.3125 0.022 Uiso 1 1 calc R . .
H21 H 0.162(9) 0.574(9) 0.427(7) 0.12(3) Uiso 1 1 d . . .
H22 H 0.180(5) 0.273(4) 0.061(3) 0.018(9) Uiso 1 1 d . . .
H31 H 0.230(5) 0.325(5) 0.482(4) 0.023(10) Uiso 1 1 d . . .
H32 H -0.074(5) 0.338(5) 0.103(4) 0.031(12) Uiso 1 1 d . . .

loop_
_atom_site_aniso_label
_atom_site_aniso_U_11
_atom_site_aniso_U_22
_atom_site_aniso_U_33
_atom_site_aniso_U_23
_atom_site_aniso_U_13
_atom_site_aniso_U_12
Ba 0.01108(10) 0.01220(10) 0.01035(9) -0.00301(6) 0.00092(6) -0.00613(7)
O10 0.0161(12) 0.0153(11) 0.0254(13) -0.0020(9) 0.0031(9) -0.0030(10)
O11 0.0144(11) 0.0255(12) 0.0156(11) -0.0075(9) 0.0024(8) -0.0113(10)
O12 0.0191(12) 0.0156(10) 0.0144(11) -0.0028(8) -0.0014(8) -0.0090(9)
O20 0.0125(11) 0.0156(10) 0.0160(11) -0.0081(8) 0.0019(8) -0.0064(9)
O21 0.0157(12) 0.0213(11) 0.0172(11) -0.0085(9) 0.0024(9) -0.0106(10)
O22 0.0169(12) 0.0208(11) 0.0159(11) -0.0067(9) 0.0023(9) -0.0123(10)
O30 0.0121(11) 0.0129(10) 0.0143(10) -0.0034(8) -0.0017(8) -0.0052(9)
O31 0.0225(12) 0.0183(11) 0.0127(11) -0.0024(9) -0.0001(9) -0.0126(10)
O32 0.0217(13) 0.0174(11) 0.0136(11) -0.0019(9) -0.0004(9) -0.0121(10)
C11 0.0167(17) 0.0361(19) 0.0172(16) -0.0137(14) 0.0057(12) -0.0154(15)
C12 0.0101(16) 0.0311(18) 0.0275(18) -0.0177(14) 0.0021(12) -0.0055(14)
C13 0.030(2) 0.0105(14) 0.0222(17) -0.0021(12) -0.0093(14) -0.0054(14)
C14 0.032(2) 0.0158(15) 0.0152(16) 0.0001(12) -0.0078(13) -0.0145(15)
C21 0.0200(17) 0.0206(16) 0.0170(15) -0.0076(12) 0.0036(12) -0.0147(14)
C22 0.0151(16) 0.0211(16) 0.0193(15) -0.0069(12) -0.0005(12) -0.0126(14)
C23 0.0120(15) 0.0157(15) 0.0174(15) -0.0057(12) 0.0015(11) -0.0050(13)
C24 0.0144(16) 0.0170(15) 0.0138(15) -0.0058(11) 0.0031(11) -0.0065(13)
C31 0.0176(16) 0.0167(15) 0.0175(16) 0.0003(12) -0.0039(12) -0.0092(13)
C32 0.0165(16) 0.0135(14) 0.0156(15) -0.0004(11) -0.0039(12) -0.0057(13)
C33 0.0178(16) 0.0155(14) 0.0155(15) -0.0043(11) 0.0005(11) -0.0105(13)
C34 0.0219(18) 0.0208(16) 0.0170(16) -0.0019(12) -0.0035(12) -0.0141(14)

loop_
_atom_type_symbol
_atom_type_description
_atom_type_scat_dispersion_real
_atom_type_scat_dispersion_imag
_atom_type_scat_source
C C 0.0033 0.0016 'International Tables Vol C Tables 4.2.6.8 and 6.1.1.4'
H H 0.0000 0.0000 'International Tables Vol C Tables 4.2.6.8 and 6.1.1.4'
O O 0.0106 0.0060 'International Tables Vol C Tables 4.2.6.8 and 6.1.1.4'
Ba Ba -0.3244 2.2819 'International Tables Vol C Tables 4.2.6.8 and 6.1.1.4'

loop_
_geom_angle_atom_site_label_1
_geom_angle_atom_site_label_2
_geom_angle_atom_site_label_3
_geom_angle
_geom_angle_site_symmetry_1
_geom_angle_site_symmetry_3
_geom_angle_publ_flag
O10 Ba O11 58.38(7) . . ?
O10 Ba O12 58.18(7) . . ?
O11 Ba O12 116.56(7) . . ?
O10 Ba O31 140.38(7) . . ?
O11 Ba O31 87.19(7) . . ?
O12 Ba O31 149.18(7) . . ?
O10 Ba O22 135.24(7) . . ?
O11 Ba O22 153.36(7) . . ?
O12 Ba O22 81.56(7) . . ?
O31 Ba O22 84.32(7) . . ?
O10 Ba O21 85.42(7) . . ?
O11 Ba O21 81.39(7) . . ?
O12 Ba O21 93.89(7) . . ?
O31 Ba O21 69.27(7) . . ?
O22 Ba O21 118.54(7) . . ?
O10 Ba O32 83.90(7) . . ?
O11 Ba O32 91.15(7) . . ?
O12 Ba O32 82.31(6) . . ?
O31 Ba O32 118.54(7) . . ?
O22 Ba O32 71.14(7) . . ?
O21 Ba O32 169.11(6) . . ?
O10 Ba O30 125.16(7) . . ?
O11 Ba O30 81.40(6) . . ?
O12 Ba O30 138.82(6) . . ?
O31 Ba O30 59.57(6) . . ?
O22 Ba O30 72.51(6) . . ?
O21 Ba O30 126.45(6) . . ?
O32 Ba O30 59.47(6) . . ?
O10 Ba O20 121.56(6) . . ?
O11 Ba O20 139.75(6) . . ?
O12 Ba O20 77.86(6) . . ?
O31 Ba O20 71.36(6) . . ?
O22 Ba O20 59.71(6) . . ?
O21 Ba O20 59.46(6) . . ?
O32 Ba O20 128.92(7) . . ?
O30 Ba O20 113.26(6) . . ?
O10 Ba C14 43.80(8) . . ?
O11 Ba C14 98.99(8) . . ?
O12 Ba C14 24.02(7) . . ?
O31 Ba C14 141.93(7) . . ?
O22 Ba C14 103.25(8) . . ?
O21 Ba C14 74.57(7) . . ?
O32 Ba C14 98.98(7) . . ?
O30 Ba C14 158.40(7) . . ?
O20 Ba C14 80.44(7) . . ?
O10 Ba C11 43.17(7) . . ?
O11 Ba C11 23.42(7) . . ?
O12 Ba C11 98.56(7) . . ?
O31 Ba C11 108.82(7) . . ?
O22 Ba C11 144.00(8) . . ?
O21 Ba C11 97.43(8) . . ?
O32 Ba C11 73.20(8) . . ?
O30 Ba C11 85.34(7) . . ?
O20 Ba C11 155.87(7) . . ?
C14 Ba C11 86.96(8) . . ?
C12 O10 C13 116.9(2) . . ?
C12 O10 Ba 122.07(18) . . ?
C13 O10 Ba 120.91(19) . . ?
C11 O11 Ba 105.31(17) . . ?
C14 O12 Ba 102.79(17) . . ?
C22 O20 C23 111.8(2) . . ?
C22 O20 Ba 113.56(16) . . ?
C23 O20 Ba 111.96(17) . . ?
C21 O21 Ba 116.70(17) . . ?
C24 O22 Ba 116.92(18) . . ?
C32 O30 C33 110.7(2) . . ?
C32 O30 Ba 110.66(16) . . ?
C33 O30 Ba 113.16(16) . . ?
C31 O31 Ba 119.01(18) . . ?
C34 O32 Ba 116.49(18) . . ?
O11 C11 C12 111.2(3) . . ?
O11 C11 Ba 51.27(14) . . ?
C12 C11 Ba 88.44(18) . . ?
O10 C12 C11 106.0(3) . . ?
O10 C13 C14 105.8(2) . . ?
O12 C14 C13 111.0(3) . . ?
O12 C14 Ba 53.19(13) . . ?
C13 C14 Ba 89.48(17) . . ?
O21 C21 C22 112.5(2) . . ?
O20 C22 C21 108.0(2) . . ?
O20 C23 C24 108.5(2) . . ?
O22 C24 C23 109.2(2) . . ?
O31 C31 C32 109.3(2) . . ?
O30 C32 C31 108.9(2) . . ?
O30 C33 C34 108.4(2) . . ?
O32 C34 C33 112.2(3) . . ?

loop_
_geom_bond_atom_site_label_1
_geom_bond_atom_site_label_2
_geom_bond_distance
_geom_bond_site_symmetry_2
_geom_bond_publ_flag
Ba O10 2.733(2) . ?
Ba O11 2.753(2) . ?
Ba O12 2.754(2) . ?
Ba O31 2.786(2) . ?
Ba O22 2.791(2) . ?
Ba O21 2.852(2) . ?
Ba O32 2.855(2) . ?
Ba O30 2.906(2) . ?
Ba O20 2.908(2) . ?
Ba C14 3.355(3) . ?
Ba C11 3.403(3) . ?
O10 C12 1.418(4) . ?
O10 C13 1.419(4) . ?
O11 C11 1.402(4) . ?
O12 C14 1.400(4) . ?
O20 C22 1.424(4) . ?
O20 C23 1.430(4) . ?
O21 C21 1.422(4) . ?
O22 C24 1.426(4) . ?
O30 C32 1.422(4) . ?
O30 C33 1.428(4) . ?
O31 C31 1.413(4) . ?
O32 C34 1.414(4) . ?
C11 C12 1.513(5) . ?
C13 C14 1.518(5) . ?
C21 C22 1.516(4) . ?
C23 C24 1.499(4) . ?
C31 C32 1.512(4) . ?
C33 C34 1.508(4) . ?

loop_
_geom_hbond_atom_site_label_D
_geom_hbond_atom_site_label_H
_geom_hbond_atom_site_label_A
_geom_hbond_distance_DH
_geom_hbond_distance_HA
_geom_hbond_distance_DA
_geom_hbond_angle_DHA
_geom_hbond_site_symmetry_A
_geom_hbond_publ_flag
O21 H21 O11 1.03(8) 1.54(8) 2.567(3) 177(10) 2_566 yes
O22 H22 O12 0.89(5) 1.69(5) 2.570(4) 172(4) 2_565 yes
O31 H31 O11 0.89(5) 1.66(4) 2.549(4) 173(4) 2_566 yes
O32 H32 O12 0.86(5) 1.69(5) 2.545(3) 175(6) 2_565 yes
C24 H24A O32 0.97 2.44 3.368(4) 160 2_565 yes

loop_
_geom_torsion_atom_site_label_1
_geom_torsion_atom_site_label_2
_geom_torsion_atom_site_label_3
_geom_torsion_atom_site_label_4
_geom_torsion
_geom_torsion_site_symmetry_1
_geom_torsion_site_symmetry_2
_geom_torsion_site_symmetry_3
_geom_torsion_site_symmetry_4
_geom_torsion_publ_flag
O11 Ba O10 C12 -19.3(2) . . . . ?
O12 Ba O10 C12 160.5(3) . . . . ?
O31 Ba O10 C12 -52.8(3) . . . . ?
O22 Ba O10 C12 131.1(2) . . . . ?
O21 Ba O10 C12 -102.0(2) . . . . ?
O32 Ba O10 C12 75.8(2) . . . . ?
O30 Ba O10 C12 30.3(3) . . . . ?
O20 Ba O10 C12 -151.7(2) . . . . ?
C14 Ba O10 C12 -174.4(3) . . . . ?
C11 Ba O10 C12 3.9(2) . . . . ?
O11 Ba O10 C13 156.3(3) . . . . ?
O12 Ba O10 C13 -23.9(2) . . . . ?
O31 Ba O10 C13 122.8(2) . . . . ?
O22 Ba O10 C13 -53.3(3) . . . . ?
O21 Ba O10 C13 73.6(2) . . . . ?
O32 Ba O10 C13 -108.6(2) . . . . ?
O30 Ba O10 C13 -154.2(2) . . . . ?
O20 Ba O10 C13 23.9(3) . . . . ?
C14 Ba O10 C13 1.2(2) . . . . ?
C11 Ba O10 C13 179.5(3) . . . . ?
O10 Ba O11 C11 42.82(19) . . . . ?
O12 Ba O11 C11 42.7(2) . . . . ?
O31 Ba O11 C11 -157.82(19) . . . . ?
O22 Ba O11 C11 -86.4(2) . . . . ?
O21 Ba O11 C11 132.7(2) . . . . ?
O32 Ba O11 C11 -39.30(19) . . . . ?
O30 Ba O11 C11 -98.17(19) . . . . ?
O20 Ba O11 C11 145.76(17) . . . . ?
C14 Ba O11 C11 60.0(2) . . . . ?
O10 Ba O12 C14 46.03(19) . . . . ?
O11 Ba O12 C14 46.2(2) . . . . ?
O31 Ba O12 C14 -90.8(2) . . . . ?
O22 Ba O12 C14 -154.4(2) . . . . ?
O21 Ba O12 C14 -36.13(19) . . . . ?
O32 Ba O12 C14 133.61(19) . . . . ?
O30 Ba O12 C14 154.69(17) . . . . ?
O20 Ba O12 C14 -93.75(19) . . . . ?
C11 Ba O12 C14 62.0(2) . . . . ?
O10 Ba O20 C22 85.33(18) . . . . ?
O11 Ba O20 C22 8.4(2) . . . . ?
O12 Ba O20 C22 125.41(18) . . . . ?
O31 Ba O20 C22 -52.99(17) . . . . ?
O22 Ba O20 C22 -147.35(19) . . . . ?
O21 Ba O20 C22 23.44(17) . . . . ?
O32 Ba O20 C22 -165.05(16) . . . . ?
O30 Ba O20 C22 -96.38(18) . . . . ?
C14 Ba O20 C22 101.08(18) . . . . ?
C11 Ba O20 C22 41.6(3) . . . . ?
O10 Ba O20 C23 -146.84(17) . . . . ?
O11 Ba O20 C23 136.27(17) . . . . ?
O12 Ba O20 C23 -106.76(18) . . . . ?
O31 Ba O20 C23 74.84(18) . . . . ?
O22 Ba O20 C23 -19.52(17) . . . . ?
O21 Ba O20 C23 151.27(19) . . . . ?
O32 Ba O20 C23 -37.2(2) . . . . ?
O30 Ba O20 C23 31.45(19) . . . . ?
C14 Ba O20 C23 -131.09(18) . . . . ?
C11 Ba O20 C23 169.43(19) . . . . ?
O10 Ba O21 C21 -121.5(2) . . . . ?
O11 Ba O21 C21 179.8(2) . . . . ?
O12 Ba O21 C21 -63.9(2) . . . . ?
O31 Ba O21 C21 89.6(2) . . . . ?
O22 Ba O21 C21 18.6(2) . . . . ?
O32 Ba O21 C21 -133.0(3) . . . . ?
O30 Ba O21 C21 107.3(2) . . . . ?
O20 Ba O21 C21 9.57(18) . . . . ?
C14 Ba O21 C21 -78.3(2) . . . . ?
C11 Ba O21 C21 -163.0(2) . . . . ?
O10 Ba O22 C24 90.3(2) . . . . ?
O11 Ba O22 C24 -159.28(18) . . . . ?
O12 Ba O22 C24 65.31(19) . . . . ?
O31 Ba O22 C24 -87.22(19) . . . . ?
O21 Ba O22 C24 -24.5(2) . . . . ?
O32 Ba O22 C24 150.0(2) . . . . ?
O30 Ba O22 C24 -147.1(2) . . . . ?
O20 Ba O22 C24 -15.51(18) . . . . ?
C14 Ba O22 C24 54.9(2) . . . . ?
C11 Ba O22 C24 158.28(18) . . . . ?
O10 Ba O30 C32 -156.87(17) . . . . ?
O11 Ba O30 C32 -115.90(18) . . . . ?
O12 Ba O30 C32 123.17(18) . . . . ?
O31 Ba O30 C32 -24.11(17) . . . . ?
O22 Ba O30 C32 69.60(18) . . . . ?
O21 Ba O30 C32 -43.4(2) . . . . ?
O32 Ba O30 C32 147.62(19) . . . . ?
O20 Ba O30 C32 24.92(19) . . . . ?
C14 Ba O30 C32 151.4(2) . . . . ?
C11 Ba O30 C32 -139.15(18) . . . . ?
O10 Ba O30 C33 78.29(19) . . . . ?
O11 Ba O30 C33 119.26(19) . . . . ?
O12 Ba O30 C33 -1.7(2) . . . . ?
O31 Ba O30 C33 -149.0(2) . . . . ?
O22 Ba O30 C33 -55.24(18) . . . . ?
O21 Ba O30 C33 -168.20(17) . . . . ?
O32 Ba O30 C33 22.78(17) . . . . ?
O20 Ba O30 C33 -99.93(18) . . . . ?
C14 Ba O30 C33 26.5(3) . . . . ?
C11 Ba O30 C33 96.01(19) . . . . ?
O10 Ba O31 C31 99.7(2) . . . . ?
O11 Ba O31 C31 71.7(2) . . . . ?
O12 Ba O31 C31 -146.0(2) . . . . ?
O22 Ba O31 C31 -83.1(2) . . . . ?
O21 Ba O31 C31 153.5(2) . . . . ?
O32 Ba O31 C31 -18.1(2) . . . . ?
O30 Ba O31 C31 -10.0(2) . . . . ?
O20 Ba O31 C31 -143.0(2) . . . . ?
C14 Ba O31 C31 172.7(2) . . . . ?
C11 Ba O31 C31 62.5(2) . . . . ?
O10 Ba O32 C34 -127.0(2) . . . . ?
O11 Ba O32 C34 -69.0(2) . . . . ?
O12 Ba O32 C34 174.3(2) . . . . ?
O31 Ba O32 C34 18.4(2) . . . . ?
O22 Ba O32 C34 90.7(2) . . . . ?
O21 Ba O32 C34 -115.5(3) . . . . ?
O30 Ba O32 C34 10.3(2) . . . . ?
O20 Ba O32 C34 106.8(2) . . . . ?
C14 Ba O32 C34 -168.3(2) . . . . ?
C11 Ba O32 C34 -84.2(2) . . . . ?
Ba O11 C11 C12 -69.6(3) . . . . ?
O10 Ba C11 O11 -122.2(2) . . . . ?
O12 Ba C11 O11 -142.18(18) . . . . ?
O31 Ba C11 O11 23.5(2) . . . . ?
O22 Ba C11 O11 130.41(18) . . . . ?
O21 Ba C11 O11 -47.09(19) . . . . ?
O32 Ba C11 O11 138.6(2) . . . . ?
O30 Ba C11 O11 79.10(19) . . . . ?
O20 Ba C11 O11 -62.8(3) . . . . ?
C14 Ba C11 O11 -121.09(19) . . . . ?
O10 Ba C11 C12 -3.13(17) . . . . ?
O11 Ba C11 C12 119.1(3) . . . . ?
O12 Ba C11 C12 -23.09(19) . . . . ?
O31 Ba C11 C12 142.58(18) . . . . ?
O22 Ba C11 C12 -110.5(2) . . . . ?
O21 Ba C11 C12 72.01(19) . . . . ?
O32 Ba C11 C12 -102.32(19) . . . . ?
O30 Ba C11 C12 -161.80(19) . . . . ?
O20 Ba C11 C12 56.3(3) . . . . ?
C14 Ba C11 C12 -1.99(19) . . . . ?
C13 O10 C12 C11 177.9(3) . . . . ?
Ba O10 C12 C11 -6.3(3) . . . . ?
O11 C11 C12 O10 51.3(3) . . . . ?
Ba C11 C12 O10 4.3(2) . . . . ?
C12 O10 C13 C14 174.0(3) . . . . ?
Ba O10 C13 C14 -1.8(3) . . . . ?
Ba O12 C14 C13 -72.6(3) . . . . ?
O10 C13 C14 O12 51.1(3) . . . . ?
O10 C13 C14 Ba 1.3(2) . . . . ?
O10 Ba C14 O12 -117.9(2) . . . . ?
O11 Ba C14 O12 -139.20(18) . . . . ?
O31 Ba C14 O12 123.83(18) . . . . ?
O22 Ba C14 O12 26.0(2) . . . . ?
O21 Ba C14 O12 142.4(2) . . . . ?
O32 Ba C14 O12 -46.59(19) . . . . ?
O30 Ba C14 O12 -49.9(3) . . . . ?
O20 Ba C14 O12 81.60(19) . . . . ?
C11 Ba C14 O12 -119.05(19) . . . . ?
O10 Ba C14 C13 -0.93(17) . . . . ?
O11 Ba C14 C13 -22.21(19) . . . . ?
O12 Ba C14 C13 117.0(3) . . . . ?
O31 Ba C14 C13 -119.19(19) . . . . ?
O22 Ba C14 C13 143.01(18) . . . . ?
O21 Ba C14 C13 -100.62(19) . . . . ?
O32 Ba C14 C13 70.40(19) . . . . ?
O30 Ba C14 C13 67.1(3) . . . . ?
O20 Ba C14 C13 -161.41(19) . . . . ?
C11 Ba C14 C13 -2.06(19) . . . . ?
Ba O21 C21 C22 -40.5(3) . . . . ?
C23 O20 C22 C21 -179.9(2) . . . . ?
Ba O20 C22 C21 -52.0(3) . . . . ?
O21 C21 C22 O20 62.3(3) . . . . ?
C22 O20 C23 C24 179.8(2) . . . . ?
Ba O20 C23 C24 51.0(3) . . . . ?
Ba O22 C24 C23 48.1(3) . . . . ?
O20 C23 C24 O22 -66.6(3) . . . . ?
Ba O31 C31 C32 41.2(3) . . . . ?
C33 O30 C32 C31 -179.1(2) . . . . ?
Ba O30 C32 C31 54.7(3) . . . . ?
O31 C31 C32 O30 -64.7(3) . . . . ?
C32 O30 C33 C34 -176.8(2) . . . . ?
Ba O30 C33 C34 -51.9(3) . . . . ?
Ba O32 C34 C33 -41.5(3) . . . . ?
O30 C33 C34 O32 63.2(3) . . . . ?
